data_2004965
loop_
_publ_author_name
'Howie, R. A.'
'Wardell, J. L.'

_publ_section_title
;
 Bis(2-nitrophenyl) Trisulfide
;
_journal_issue 6
_journal_name_full 'Acta Crystallographica Section C'
_journal_page_first 1533
_journal_page_last 1534
_journal_paper_doi 10.1107/S010827019600073X
_journal_volume 52
_journal_year 1996
_chemical_formula_sum 'C12 H8 N2 O4 S3'
_chemical_formula_weight 340.4
_space_group_IT_number 2
_symmetry_cell_setting triclinic
_symmetry_space_group_name_Hall '-P 1'
_symmetry_space_group_name_H-M 'P -1'
_atom_type_scat_source IntTabIV
_cell_angle_alpha 92.77(6)
_cell_angle_beta 104.85(6)
_cell_angle_gamma 120.82(6)
_cell_formula_units_Z 2
_cell_length_a 7.839(7)
_cell_length_b 8.281(7)
_cell_length_c 13.113(9)
_cell_measurement_reflns_used 14
_cell_measurement_temperature 298
_cell_measurement_theta_max 12.2
_cell_measurement_theta_min 10.7
_cell_volume 689.9(11)
_computing_cell_refinement 'Nicolet P3 software'
_computing_data_collection 'Nicolet P3 software (Nicolet XRD Corporation, 1980)'
_computing_data_reduction 'RDNIC (Howie, 1980)'
_computing_molecular_graphics 'ORTEX (McArdle, 1994)'
_computing_publication_material 'XPUB (Low, 1980)'
_computing_structure_refinement 'SHELX76 (Sheldrick, 1976)'
_computing_structure_solution 'SHELXS86 (Sheldrick, 1990)'
_diffrn_measurement_device 'Nicolet P3'
_diffrn_measurement_method '\q/2\q scans'
_diffrn_radiation_type MoK\a
_diffrn_radiation_wavelength 0.71073
_diffrn_reflns_av_R_equivalents 0.015
_diffrn_reflns_limit_h_max 11
_diffrn_reflns_limit_h_min -11
_diffrn_reflns_limit_k_max 11
_diffrn_reflns_limit_k_min -11
_diffrn_reflns_limit_l_max 18
_diffrn_reflns_limit_l_min 0
_diffrn_reflns_number 4052
_diffrn_reflns_theta_max 30
_diffrn_standards_decay_% 2.5
_diffrn_standards_interval_count 50
_diffrn_standards_number 2
_exptl_absorpt_coefficient_mu 0.530
_exptl_absorpt_correction_type none
_exptl_crystal_colour yellow
_exptl_crystal_density_diffrn 1.638
_exptl_crystal_density_method none
_exptl_crystal_description block
_exptl_crystal_size_max 0.6
_exptl_crystal_size_mid 0.4
_exptl_crystal_size_min 0.28
_refine_diff_density_max 0.34
_refine_diff_density_min -0.48
_refine_ls_extinction_method none
_refine_ls_goodness_of_fit_obs 1.45
_refine_ls_hydrogen_treatment 'H atoms: see text'
_refine_ls_number_parameters 191
_refine_ls_number_reflns 2794
_refine_ls_R_factor_obs 0.049
_refine_ls_shift/esd_max 0.002
_refine_ls_structure_factor_coef F
_refine_ls_weighting_details w=1/\s^2^(F)
_refine_ls_weighting_scheme calc
_refine_ls_wR_factor_obs 0.042
_reflns_number_observed 2794
_reflns_number_total 3668
_reflns_observed_criterion I>2\s(I)
_cod_data_source_file cf1050.cif
_cod_data_source_block cf1050a
_cod_depositor_comments
;
The following automatic conversions were performed:

'_refine_ls_weighting_scheme' value ' w=1/\s^2^(F)' was changed to
'calc'. New tag '_refine_ls_weighting_details' was created. The value
of the new tag was set to 'w=1/\s^2^(F)'.

Automatic conversion script
Id: cif_fix_values 3143 2015-03-26 13:38:13Z robertas 
;
_cod_original_cell_volume 690.0(10)
_cod_database_code 2004965

loop_
_symmetry_equiv_pos_as_xyz
x,y,z
-x,-y,-z

loop_
_atom_site_label
_atom_site_fract_x
_atom_site_fract_y
_atom_site_fract_z
_atom_site_U_iso_or_equiv
S1 .34065(12) .74005(11) .77778(6) .0424(2)
S2 .53008(13) .98355(11) .72912(6) .0446(3)
S3 .72929(11) .93467(11) .67815(6) .0419(2)
O1 .0857(4) .4468(4) .8436(2) .0734(9)
O2 .1080(4) .3834(3) 1.0016(2) .0748(10)
O3 .9830(3) .8792(4) .6114(2) .0674(10)
O4 .9407(4) .7274(4) .4611(2) .0825(12)
N1 .1811(4) .4842(4) .9398(2) .0516(10)
N2 .8764(4) .7835(4) .5201(2) .0475(10)
C1 .3957(4) .6568(4) .9824(2) .0369(9)
C2 .4835(4) .7803(4) .9166(2) .0346(8)
C3 .6882(4) .9386(4) .9655(2) .0429(10)
C4 .7954(5) .9683(5) 1.0724(3) .0520(11)
C5 .7055(5) .8443(5) 1.1358(3) .0537(12)
C6 .5030(5) .6869(5) 1.0899(2) .0490(11)
C7 .6586(4) .7329(4) .4791(2) .0337(9)
C8 .5770(4) .7956(4) .5435(2) .0324(8)
C9 .3692(4) .7394(4) .4974(2) .0380(9)
C10 .2505(4) .6265(4) .3944(2) .04300(10)
C11 .3343(5) .5640(4) .3338(2) .0444(10)
C12 .5394(5) .6186(4) .3765(2) .0421(10)
H3 .7549 1.0275 .9240 ?
H4 .9352 1.0770 1.1035 ?
H5 .7808 .8676 1.2099 ?
H6 .4385 .5988 1.1323 ?
H9 .3078 .7805 .5373 ?
H10 .1089 .5909 .3650 ?
H11 .2511 .4843 .2635 ?
H12 .5998 .5769 .3360 ?

loop_
_geom_angle_atom_site_label_1
_geom_angle_atom_site_label_2
_geom_angle_atom_site_label_3
_geom_angle
_geom_angle_publ_flag
C2 S1 S2 104.41(11) yes
C8 S3 S2 104.01(11) yes
C1 N1 O1 118.1(3) yes
O4 N2 O3 123.4(3) yes
C7 N2 O4 118.3(3) yes
C6 C1 N1 116.2(3) yes
C12 C7 N2 116.9(3) yes
C3 C2 S1 121.9(2) yes
C9 C8 S3 121.9(2) yes
O1 S1 C2 75.70(10) no
N2 O3 S3 103.3(3) yes
S3 S2 S1 106.35(5) yes
O2 N1 O1 123.1(3) yes
C1 N1 O2 118.8(3) yes
C7 N2 O3 118.3(3) yes
C2 C1 N1 121.1(3) yes
C1 C2 S1 121.9(2) yes
C7 C8 S3 121.9(2) yes
C8 C7 N2 120.7(3) yes
O3 S3 C8 75.80(10) no
N1 O1 S1 102.9(3) yes
C3 C2 C1 116.1(3) no
C5 C4 C3 121.5(3) no
C5 C6 C1 119.8(3) no
C9 C8 C7 116.2(3) no
C11 C10 C9 121.0(3) no
C11 C12 C7 119.9(3) no
C6 C1 C2 122.6(3) no
C4 C3 C2 121.3(3) no
C6 C5 C4 118.6(3) no
C12 C7 C8 122.4(3) no
C10 C9 C8 121.4(3) no
C12 C11 C10 119.0(3) no
O1 S1 S2 175.04(8) yes
O3 S3 S2 178.70(8) yes

loop_
_geom_bond_atom_site_label_1
_geom_bond_atom_site_label_2
_geom_bond_distance
_geom_bond_publ_flag
S1 S2 2.0543(13) yes
S2 S3 2.0508(13) yes
N1 O1 1.220(3) yes
N2 O3 1.216(3) yes
C1 N1 1.470(4) yes
O1 S1 2.598(3) yes
C2 S1 1.787(3) yes
C8 S3 1.785(3) yes
N1 O2 1.222(3) yes
N2 O4 1.213(3) yes
C7 N2 1.468(3) yes
O3 S3 2.592(3) yes
C2 C1 1.391(4) no
C3 C2 1.393(4) no
C5 C4 1.371(4) no
C8 C7 1.402(4) no
C9 C8 1.388(3) no
C11 C10 1.381(4) no
C6 C1 1.379(4) no
C4 C3 1.372(4) no
C6 C5 1.377(4) no
C12 C7 1.381(4) no
C10 C9 1.380(4) no
C12 C11 1.369(4) no

loop_
_geom_torsion_atom_site_label_1
_geom_torsion_atom_site_label_2
_geom_torsion_atom_site_label_3
_geom_torsion_atom_site_label_4
_geom_torsion
_geom_torsion_publ_flag
O1 N1 C1 C2 3.7(5) yes
O2 N1 C1 C2 -177.6(3) yes
O3 N2 C7 C8 .8(5) yes
O4 N2 C7 C8 -179.3(3) yes
S1 S2 S3 C8 81.70(10) yes
O1 N1 C1 C6 -175.9(3) yes
O2 N1 C1 C6 2.9(5) yes
O3 N2 C7 C12 -177.9(3) yes
O4 N2 C7 C12 2.0(5) yes
C2 S1 S2 S3 87.80(10) yes
